data_2218459
loop_
_publ_author_name
'Huang, Bei'
'Liu, Zhigang'
'Wang, Li'

_publ_section_title
;
 Bis(diethylenetriamine)cadmium(II) diiodide
;
_journal_coeditor_code LH2585
_journal_issue 6
_journal_name_full 'Acta Crystallographica Section E'
_journal_page_first m762
_journal_paper_doi 10.1107/S1600536808008040
_journal_volume 64
_journal_year 2008
_chemical_formula_iupac '[Cd (C4 H13 N3)2] I2'
_chemical_formula_moiety 'C8 H26 Cd N6, 2(I)'
_chemical_formula_sum 'C8 H26 Cd I2 N6'
_chemical_formula_weight 572.55
_chemical_name_systematic ?
_space_group_IT_number 14
_symmetry_cell_setting monoclinic
_symmetry_space_group_name_Hall '-P 2ybc'
_symmetry_space_group_name_H-M 'P 1 21/c 1'
_atom_sites_solution_hydrogens geom
_atom_sites_solution_primary direct
_atom_sites_solution_secondary difmap
_audit_creation_method SHELXL-97
_cell_angle_alpha 90.00
_cell_angle_beta 100.204(6)
_cell_angle_gamma 90.00
_cell_formula_units_Z 4
_cell_length_a 9.8842(9)
_cell_length_b 15.1947(11)
_cell_length_c 12.4209(9)
_cell_measurement_reflns_used 1123
_cell_measurement_temperature 292(2)
_cell_measurement_theta_max 26.75
_cell_measurement_theta_min 2.36
_cell_volume 1836.0(3)
_computing_cell_refinement 'SAINT-Plus (Bruker, 2001)'
_computing_data_collection 'SMART (Bruker, 2001)'
_computing_data_reduction 'SAINT-Plus (Bruker, 2001)'
_computing_molecular_graphics 'PLATON (Spek, 2003)'
_computing_publication_material 'PLATON (Spek, 2003)'
_computing_structure_refinement 'SHELXL97 (Sheldrick, 2008)'
_computing_structure_solution 'SHELXS97 (Sheldrick, 2008)'
_diffrn_ambient_temperature 292(2)
_diffrn_measured_fraction_theta_full 0.997
_diffrn_measured_fraction_theta_max 0.997
_diffrn_measurement_device_type 'Bruker SMART APEX CCD'
_diffrn_measurement_method '0.3\% wide \w exposures'
_diffrn_radiation_monochromator graphite
_diffrn_radiation_source 'fine focus sealed Siemens Mo tube'
_diffrn_radiation_type 'Mo k\a'
_diffrn_radiation_wavelength 0.71073
_diffrn_reflns_av_R_equivalents 0.0211
_diffrn_reflns_av_sigmaI/netI 0.0232
_diffrn_reflns_limit_h_max 6
_diffrn_reflns_limit_h_min -12
_diffrn_reflns_limit_k_max 19
_diffrn_reflns_limit_k_min -19
_diffrn_reflns_limit_l_max 15
_diffrn_reflns_limit_l_min -15
_diffrn_reflns_number 10779
_diffrn_reflns_theta_full 27.00
_diffrn_reflns_theta_max 27.00
_diffrn_reflns_theta_min 2.09
_exptl_absorpt_coefficient_mu 4.546
_exptl_absorpt_correction_T_max 0.177
_exptl_absorpt_correction_T_min 0.102
_exptl_absorpt_correction_type multi-scan
_exptl_absorpt_process_details '(SADABS; Sheldrick, 1996)'
_exptl_crystal_colour colorless
_exptl_crystal_density_diffrn 2.071
_exptl_crystal_density_method 'not measured'
_exptl_crystal_description block
_exptl_crystal_F_000 1080
_exptl_crystal_size_max 0.30
_exptl_crystal_size_mid 0.30
_exptl_crystal_size_min 0.20
_refine_diff_density_max 0.727
_refine_diff_density_min -0.638
_refine_ls_extinction_method none
_refine_ls_goodness_of_fit_ref 1.084
_refine_ls_hydrogen_treatment constr
_refine_ls_matrix_type full
_refine_ls_number_parameters 154
_refine_ls_number_reflns 3991
_refine_ls_number_restraints 0
_refine_ls_restrained_S_all 1.084
_refine_ls_R_factor_all 0.0340
_refine_ls_R_factor_gt 0.0236
_refine_ls_shift/su_max 0.001
_refine_ls_shift/su_mean 0.000
_refine_ls_structure_factor_coef Fsqd
_refine_ls_weighting_details 'calc w=1/[\s^2^(Fo^2^)+(0.0279P)^2^] where P=(Fo^2^+2Fc^2^)/3'
_refine_ls_weighting_scheme calc
_refine_ls_wR_factor_gt 0.0541
_refine_ls_wR_factor_ref 0.0567
_reflns_number_gt 3214
_reflns_number_total 3991
_reflns_threshold_expression >2sigma(I)
_cod_data_source_file lh2585.cif
_cod_data_source_block I
_cod_depositor_comments
;
The following automatic conversions were performed:
'_symmetry_cell_setting' value 'Monoclinic' changed to 'monoclinic'
according to '/home/saulius/struct/CIF-dictionaries/cif_core.dic'
dictionary named 'cif_core.dic' version 2.4.1 from 2010-06-29.

Automatic conversion script
Id: cif_fix_enum 1527 2010-12-29 10:47:43Z saulius 

The following automatic conversions were performed:

'_symmetry_cell_setting' value 'Monoclinic' changed to 'monoclinic'
according to /home/saulius/struct/CIF-dictionaries/cif_core.dic
dictionary named 'cif_core.dic' version 2.4.1 from 2010-06-29.

Automatic conversion script
Id: cif_fix_values 1715 2011-07-08 13:25:40Z adriana 
;
_cod_original_sg_symbol_H-M 'P 21/c'
_cod_database_code 2218459
_cod_database_fobs_code 2218459

loop_
_symmetry_equiv_pos_as_xyz
'x, y, z'
'-x, y+1/2, -z+1/2'
'-x, -y, -z'
'x, -y-1/2, z-1/2'

loop_
_atom_site_type_symbol
_atom_site_label
_atom_site_fract_x
_atom_site_fract_y
_atom_site_fract_z
_atom_site_U_iso_or_equiv
_atom_site_adp_type
_atom_site_calc_flag
_atom_site_refinement_flags
_atom_site_occupancy
Cd Cd1 0.22542(2) 0.082844(14) 0.762034(17) 0.04124(7) Uani d . 1
C C1 0.4649(5) 0.1808(3) 0.6705(4) 0.0826(13) Uani d . 1
H H1A 0.5485 0.2154 0.6864 0.099 Uiso calc R 1
H H1B 0.4167 0.1972 0.5984 0.099 Uiso calc R 1
C C2 0.5008(4) 0.0855(3) 0.6713(4) 0.0794(13) Uani d . 1
H H2A 0.5577 0.0742 0.6167 0.095 Uiso calc R 1
H H2B 0.5530 0.0697 0.7423 0.095 Uiso calc R 1
C C3 0.3956(5) -0.0636(3) 0.6679(4) 0.0875(14) Uani d . 1
H H3A 0.4529 -0.0734 0.7388 0.105 Uiso calc R 1
H H3B 0.4414 -0.0892 0.6124 0.105 Uiso calc R 1
C C4 0.2589(5) -0.1067(3) 0.6646(4) 0.0842(14) Uani d . 1
H H4A 0.2022 -0.0975 0.5933 0.101 Uiso calc R 1
H H4B 0.2716 -0.1696 0.6756 0.101 Uiso calc R 1
C C5 -0.0645(4) 0.1671(3) 0.6612(4) 0.0790(12) Uani d . 1
H H5A -0.1550 0.1624 0.6162 0.095 Uiso calc R 1
H H5B -0.0314 0.2267 0.6550 0.095 Uiso calc R 1
C C6 -0.0731(4) 0.1480(3) 0.7764(4) 0.0792(12) Uani d . 1
H H6A -0.1367 0.1887 0.8012 0.095 Uiso calc R 1
H H6B -0.1080 0.0888 0.7820 0.095 Uiso calc R 1
C C7 0.0734(5) 0.1198(4) 0.9566(3) 0.0876(14) Uani d . 1
H H7A 0.0390 0.0598 0.9525 0.105 Uiso calc R 1
H H7B 0.0179 0.1544 0.9980 0.105 Uiso calc R 1
C C8 0.2183(5) 0.1208(3) 1.0127(3) 0.0856(14) Uani d . 1
H H8A 0.2512 0.1810 1.0188 0.103 Uiso calc R 1
H H8B 0.2242 0.0975 1.0861 0.103 Uiso calc R 1
I I1 0.18377(3) 0.107898(16) 0.365025(19) 0.05948(8) Uani d . 1
I I2 0.65646(3) 0.170576(15) 0.988829(18) 0.05505(8) Uani d . 1
N N1 0.3786(3) 0.20013(19) 0.7513(2) 0.0624(8) Uani d . 1
H H1C 0.3307 0.2498 0.7324 0.075 Uiso calc R 1
H H1D 0.4318 0.2087 0.8171 0.075 Uiso calc R 1
N N2 0.3770(3) 0.0320(2) 0.6482(2) 0.0651(8) Uani d . 1
H H2 0.3368 0.0405 0.5772 0.078 Uiso calc R 1
N N3 0.1905(3) -0.07111(17) 0.7482(2) 0.0589(8) Uani d . 1
H H3C 0.2237 -0.0967 0.8128 0.071 Uiso calc R 1
H H3D 0.0998 -0.0827 0.7316 0.071 Uiso calc R 1
N N4 0.0290(3) 0.1048(2) 0.6231(2) 0.0615(8) Uani d . 1
H H4C 0.0554 0.1257 0.5623 0.074 Uiso calc R 1
H H4D -0.0143 0.0531 0.6065 0.074 Uiso calc R 1
N N5 0.0621(3) 0.1560(2) 0.8462(2) 0.0604(8) Uani d . 1
H H5 0.0848 0.2141 0.8520 0.073 Uiso calc R 1
N N6 0.3059(3) 0.06852(19) 0.9535(2) 0.0606(8) Uani d . 1
H H6C 0.3036 0.0116 0.9731 0.073 Uiso calc R 1
H H6D 0.3934 0.0874 0.9702 0.073 Uiso calc R 1

loop_
_atom_site_aniso_label
_atom_site_aniso_U_11
_atom_site_aniso_U_22
_atom_site_aniso_U_33
_atom_site_aniso_U_12
_atom_site_aniso_U_13
_atom_site_aniso_U_23
Cd1 0.03847(13) 0.04408(13) 0.04229(12) 0.00397(10) 0.01021(10) -0.00010(9)
C1 0.070(3) 0.110(4) 0.072(3) -0.022(3) 0.024(2) 0.021(2)
C2 0.048(2) 0.121(4) 0.074(3) 0.001(2) 0.025(2) -0.007(3)
C3 0.075(3) 0.082(3) 0.108(4) 0.028(3) 0.022(3) -0.031(3)
C4 0.101(4) 0.066(3) 0.081(3) 0.015(3) 0.003(3) -0.024(2)
C5 0.057(2) 0.077(3) 0.098(3) 0.023(2) 0.001(2) 0.009(2)
C6 0.048(2) 0.099(3) 0.094(3) 0.017(2) 0.022(2) -0.014(3)
C7 0.091(4) 0.119(4) 0.063(2) -0.002(3) 0.039(3) -0.011(2)
C8 0.117(4) 0.097(3) 0.044(2) -0.010(3) 0.018(2) -0.015(2)
I1 0.05661(15) 0.05952(15) 0.06234(15) -0.00248(11) 0.01062(12) 0.00141(11)
I2 0.05468(15) 0.05668(14) 0.05193(13) -0.00187(11) 0.00440(11) 0.00483(9)
N1 0.0556(18) 0.0579(17) 0.0728(19) -0.0036(15) 0.0085(16) 0.0135(15)
N2 0.0564(19) 0.087(2) 0.0537(16) 0.0093(18) 0.0138(15) -0.0073(16)
N3 0.067(2) 0.0489(16) 0.0553(16) -0.0018(15) -0.0044(15) -0.0007(13)
N4 0.0578(18) 0.074(2) 0.0518(16) 0.0084(16) 0.0064(15) 0.0092(14)
N5 0.064(2) 0.0563(17) 0.0658(18) 0.0051(15) 0.0250(17) -0.0098(14)
N6 0.074(2) 0.0551(17) 0.0481(15) -0.0121(15) -0.0012(15) 0.0081(13)

loop_
_atom_type_symbol
_atom_type_description
_atom_type_scat_dispersion_real
_atom_type_scat_dispersion_imag
_atom_type_scat_source
C C 0.0033 0.0016 'International Tables Vol C Tables 4.2.6.8 and 6.1.1.4'
H H 0.0000 0.0000 'International Tables Vol C Tables 4.2.6.8 and 6.1.1.4'
N N 0.0061 0.0033 'International Tables Vol C Tables 4.2.6.8 and 6.1.1.4'
Cd Cd -0.8075 1.2024 'International Tables Vol C Tables 4.2.6.8 and 6.1.1.4'
I I -0.4742 1.8119 'International Tables Vol C Tables 4.2.6.8 and 6.1.1.4'

loop_
_geom_angle_atom_site_label_1
_geom_angle_atom_site_label_2
_geom_angle_atom_site_label_3
_geom_angle
N5 Cd1 N1 99.56(11)
N5 Cd1 N2 167.86(11)
N1 Cd1 N2 74.45(11)
N5 Cd1 N3 113.37(11)
N1 Cd1 N3 146.11(11)
N2 Cd1 N3 74.54(11)
N5 Cd1 N6 74.53(10)
N1 Cd1 N6 91.23(10)
N2 Cd1 N6 115.63(11)
N3 Cd1 N6 90.05(10)
N5 Cd1 N4 73.76(10)
N1 Cd1 N4 107.61(11)
N2 Cd1 N4 97.70(11)
N3 Cd1 N4 89.76(10)
N6 Cd1 N4 145.29(10)
N1 C1 C2 111.0(3)
N1 C1 H1A 109.4
C2 C1 H1A 109.4
N1 C1 H1B 109.4
C2 C1 H1B 109.4
H1A C1 H1B 108.0
N2 C2 C1 110.6(3)
N2 C2 H2A 109.5
C1 C2 H2A 109.5
N2 C2 H2B 109.5
C1 C2 H2B 109.5
H2A C2 H2B 108.1
N2 C3 C4 109.9(4)
N2 C3 H3A 109.7
C4 C3 H3A 109.7
N2 C3 H3B 109.7
C4 C3 H3B 109.7
H3A C3 H3B 108.2
N3 C4 C3 110.6(3)
N3 C4 H4A 109.5
C3 C4 H4A 109.5
N3 C4 H4B 109.5
C3 C4 H4B 109.5
H4A C4 H4B 108.1
N4 C5 C6 109.5(3)
C6 C5 I1 145.2(2)
N4 C5 H5A 109.8
C6 C5 H5A 109.8
I1 C5 H5A 95.1
N4 C5 H5B 109.8
C6 C5 H5B 109.8
I1 C5 H5B 83.7
H5A C5 H5B 108.2
N5 C6 C5 110.7(3)
N5 C6 H6A 109.5
C5 C6 H6A 109.5
N5 C6 H6B 109.5
C5 C6 H6B 109.5
H6A C6 H6B 108.1
N5 C7 C8 110.1(4)
N5 C7 H7A 109.6
C8 C7 H7A 109.6
N5 C7 H7B 109.6
C8 C7 H7B 109.6
H7A C7 H7B 108.2
N6 C8 C7 111.5(3)
N6 C8 H8A 109.3
C7 C8 H8A 109.3
N6 C8 H8B 109.3
C7 C8 H8B 109.3
H8A C8 H8B 108.0
C1 N1 Cd1 110.3(2)
C1 N1 I2 94.7(2)
Cd1 N1 I2 104.93(9)
C1 N1 H1C 109.6
Cd1 N1 H1C 109.6
I2 N1 H1C 126.4
C1 N1 H1D 109.6
Cd1 N1 H1D 109.6
H1C N1 H1D 108.1
C2 N2 C3 116.1(3)
C2 N2 Cd1 107.4(2)
C3 N2 Cd1 107.2(2)
C2 N2 H2 108.6
C3 N2 H2 108.6
Cd1 N2 H2 108.6
C4 N3 Cd1 110.0(2)
C4 N3 H3C 109.7
Cd1 N3 H3C 109.7
C4 N3 H3D 109.7
Cd1 N3 H3D 109.7
H3C N3 H3D 108.2
C5 N4 Cd1 109.7(2)
C5 N4 H4C 109.7
Cd1 N4 H4C 109.7
C5 N4 H4D 109.7
Cd1 N4 H4D 109.7
H4C N4 H4D 108.2
C6 N5 C7 115.7(3)
C6 N5 Cd1 108.9(2)
C7 N5 Cd1 107.1(3)
C6 N5 H5 108.3
C7 N5 H5 108.3
Cd1 N5 H5 108.3
C8 N6 Cd1 109.2(2)
C8 N6 H6C 109.8
Cd1 N6 H6C 109.8
C8 N6 H6D 109.8
Cd1 N6 H6D 109.8
H6C N6 H6D 108.3

loop_
_geom_bond_atom_site_label_1
_geom_bond_atom_site_label_2
_geom_bond_distance
_geom_bond_publ_flag
Cd1 N5 2.352(3) yes
Cd1 N1 2.357(3) yes
Cd1 N2 2.365(3) yes
Cd1 N3 2.366(3) yes
Cd1 N6 2.380(3) yes
Cd1 N4 2.381(3) yes
C1 N1 1.457(5) ?
C1 C2 1.490(6) ?
C1 H1A 0.9700 ?
C1 H1B 0.9700 ?
C2 N2 1.455(5) ?
C2 H2A 0.9700 ?
C2 H2B 0.9700 ?
C3 N2 1.478(5) ?
C3 C4 1.497(6) ?
C3 H3A 0.9700 ?
C3 H3B 0.9700 ?
C4 N3 1.441(5) ?
C4 H4A 0.9700 ?
C4 H4B 0.9700 ?
C5 N4 1.460(5) ?
C5 C6 1.478(6) ?
C5 I1 4.854(4) ?
C5 H5A 0.9700 ?
C5 H5B 0.9700 ?
C6 N5 1.463(5) ?
C6 H6A 0.9700 ?
C6 H6B 0.9700 ?
C7 N5 1.464(5) ?
C7 C8 1.478(6) ?
C7 H7A 0.9700 ?
C7 H7B 0.9700 ?
C8 N6 1.465(5) ?
C8 H8A 0.9700 ?
C8 H8B 0.9700 ?
I2 N1 3.685(3) ?
N1 H1C 0.9000 ?
N1 H1D 0.9000 ?
N2 H2 0.9100 ?
N3 H3C 0.9000 ?
N3 H3D 0.9000 ?
N4 H4C 0.9000 ?
N4 H4D 0.9000 ?
N5 H5 0.9100 ?
N6 H6C 0.9000 ?
N6 H6D 0.9000 ?

loop_
_geom_hbond_atom_site_label_D
_geom_hbond_atom_site_label_H
_geom_hbond_atom_site_label_A
_geom_hbond_site_symmetry_A
_geom_hbond_distance_DH
_geom_hbond_distance_HA
_geom_hbond_distance_DA
_geom_hbond_angle_DHA
_geom_hbond_publ_flag
N3 H3C I2 3_657 0.90 2.77 3.673(3) 176 yes
N6 H6C I2 3_657 0.90 2.82 3.709(3) 168 yes
N3 H3D I1 3_556 0.90 2.87 3.759(3) 168 yes
N4 H4D I1 3_556 0.90 3.02 3.873(3) 159 yes
N5 H5 I1 4_566 0.91 2.87 3.778(3) 174 yes
N1 H1D I2 . 0.90 2.85 3.685(3) 155 yes
N2 H2 I1 . 0.91 2.98 3.869(3) 167 yes
N4 H4C I1 . 0.90 2.96 3.789(3) 153 yes
N6 H6D I2 . 0.90 2.86 3.751(3) 169 yes

loop_
_geom_torsion_atom_site_label_1
_geom_torsion_atom_site_label_2
_geom_torsion_atom_site_label_3
_geom_torsion_atom_site_label_4
_geom_torsion
N1 C1 C2 N2 58.9(5)
N2 C3 C4 N3 -60.7(5)
N4 C5 C6 N5 60.3(5)
I1 C5 C6 N5 47.9(7)
N5 C7 C8 N6 -59.8(5)
C2 C1 N1 Cd1 -36.4(4)
C2 C1 N1 I2 71.5(3)
N5 Cd1 N1 C1 -161.1(3)
N2 Cd1 N1 C1 8.0(3)
N3 Cd1 N1 C1 32.4(3)
N6 Cd1 N1 C1 124.3(3)
N4 Cd1 N1 C1 -85.3(3)
N5 Cd1 N1 I2 97.95(10)
N2 Cd1 N1 I2 -92.87(11)
N3 Cd1 N1 I2 -68.49(19)
N6 Cd1 N1 I2 23.43(10)
N4 Cd1 N1 I2 173.83(9)
C1 C2 N2 C3 -168.3(3)
C1 C2 N2 Cd1 -48.4(4)
C4 C3 N2 C2 167.6(3)
C4 C3 N2 Cd1 47.6(4)
N5 Cd1 N2 C2 82.9(6)
N1 Cd1 N2 C2 21.2(3)
N3 Cd1 N2 C2 -145.0(3)
N6 Cd1 N2 C2 -62.6(3)
N4 Cd1 N2 C2 127.4(3)
N5 Cd1 N2 C3 -151.7(5)
N1 Cd1 N2 C3 146.6(3)
N3 Cd1 N2 C3 -19.6(3)
N6 Cd1 N2 C3 62.9(3)
N4 Cd1 N2 C3 -107.2(3)
C3 C4 N3 Cd1 39.8(4)
N5 Cd1 N3 C4 159.6(3)
N1 Cd1 N3 C4 -35.0(3)
N2 Cd1 N3 C4 -10.6(3)
N6 Cd1 N3 C4 -127.3(3)
N4 Cd1 N3 C4 87.5(3)
C6 C5 N4 Cd1 -41.6(4)
I1 C5 N4 Cd1 126.6(3)
N5 Cd1 N4 C5 13.1(2)
N1 Cd1 N4 C5 -82.0(3)
N2 Cd1 N4 C5 -158.1(3)
N3 Cd1 N4 C5 127.6(3)
N6 Cd1 N4 C5 37.8(3)
C5 C6 N5 C7 -166.7(4)
C5 C6 N5 Cd1 -46.1(4)
C8 C7 N5 C6 172.1(4)
C8 C7 N5 Cd1 50.5(4)
N1 Cd1 N5 C6 122.7(3)
N2 Cd1 N5 C6 63.4(6)
N3 Cd1 N5 C6 -65.5(3)
N6 Cd1 N5 C6 -148.7(3)
N4 Cd1 N5 C6 17.0(3)
N1 Cd1 N5 C7 -111.5(3)
N2 Cd1 N5 C7 -170.9(5)
N3 Cd1 N5 C7 60.3(3)
N6 Cd1 N5 C7 -22.9(3)
N4 Cd1 N5 C7 142.8(3)
C7 C8 N6 Cd1 35.5(4)
N5 Cd1 N6 C8 -6.3(3)
N1 Cd1 N6 C8 93.3(3)
N2 Cd1 N6 C8 166.6(3)
N3 Cd1 N6 C8 -120.6(3)
N4 Cd1 N6 C8 -30.9(3)
